data_2244165
loop_
_publ_author_name
'Archana, Sreeramapura D.'
'Kiran Kumar, Haruvegowda'
'Yathirajan, Hemmige S.'
'Foro, Sabine'
'Butcher, Ray J.'

_publ_section_title
;
 The structures of eleven (4-phenyl)piperazinium salts containing organic
 anions
;
_journal_issue 10
_journal_name_full 'Acta Crystallographica Section E'
_journal_page_first 1016
_journal_page_last 1027
_journal_paper_doi 10.1107/S2056989022009057
_journal_volume 78
_journal_year 2022
_chemical_formula_iupac 'C10 H15 N2 +, C7 H4 I O2 -'
_chemical_formula_moiety 'C10 H15 N2 +, C7 H4 I O2 -'
_chemical_formula_sum 'C17 H19 I N2 O2'
_chemical_formula_weight 410.24
_chemical_name_systematic
;
4-Phenylpiperazin-1-ium 4-iodobenzoate
;
_space_group_crystal_system monoclinic
_space_group_IT_number 14
_space_group_name_Hall '-P 2ybc'
_space_group_name_H-M_alt 'P 1 21/c 1'
_atom_sites_solution_hydrogens mixed
_atom_sites_solution_primary dual
_atom_sites_solution_secondary difmap
_audit_creation_method SHELXL-2018/3
_cell_angle_alpha 90
_cell_angle_beta 102.491(4)
_cell_angle_gamma 90
_cell_formula_units_Z 8
_cell_length_a 10.8507(4)
_cell_length_b 23.4045(7)
_cell_length_c 13.3019(4)
_cell_measurement_reflns_used 6801
_cell_measurement_temperature 293(2)
_cell_measurement_theta_max 27.76
_cell_measurement_theta_min 2.59
_cell_volume 3298.13(19)
_computing_cell_refinement
;
CrysAlis RED (Oxford Diffraction, 2007)
;
_computing_data_collection
;
CrysAlis CCD (Oxford Diffraction, 2007)
;
_computing_data_reduction
;
CrysAlis RED (Oxford Diffraction, 2007)
;
_computing_molecular_graphics
;
SHELXTL (Sheldrick, 2008)
;
_computing_publication_material
;
SHELXTL (Sheldrick, 2008)
;
_computing_structure_refinement
;
SHELXL-2018/3 (Sheldrick, 2015b)
;
_computing_structure_solution
;
SHELXT (Sheldrick, 2015a)
;
_diffrn_ambient_temperature 293(2)
_diffrn_measured_fraction_theta_full 0.998
_diffrn_measured_fraction_theta_max 0.904
_diffrn_measurement_device_type
;
Oxford Diffraction Xcalibur with Sapphire CCD
;
_diffrn_measurement_method
;
Rotation method data acquisition using omega scans.
;
_diffrn_radiation_type MoK\a
_diffrn_radiation_wavelength 0.71073
_diffrn_reflns_av_R_equivalents 0.0238
_diffrn_reflns_av_unetI/netI 0.0456
_diffrn_reflns_limit_h_max 13
_diffrn_reflns_limit_h_min -7
_diffrn_reflns_limit_k_max 15
_diffrn_reflns_limit_k_min -30
_diffrn_reflns_limit_l_max 17
_diffrn_reflns_limit_l_min -17
_diffrn_reflns_number 14154
_diffrn_reflns_theta_full 25.242
_diffrn_reflns_theta_max 27.824
_diffrn_reflns_theta_min 2.807
_diffrn_source 'Enhance (Mo) X-ray Source'
_exptl_absorpt_coefficient_mu 1.951
_exptl_absorpt_correction_T_max 1.00000
_exptl_absorpt_correction_T_min 0.57491
_exptl_absorpt_correction_type multi-scan
_exptl_absorpt_process_details
;
(CrysalisRED; Oxford Diffraction, 2007)
;
_exptl_crystal_colour colourless
_exptl_crystal_density_diffrn 1.652
_exptl_crystal_description prism
_exptl_crystal_F_000 1632
_exptl_crystal_size_max 0.480
_exptl_crystal_size_mid 0.480
_exptl_crystal_size_min 0.400
_refine_diff_density_max 0.773
_refine_diff_density_min -1.246
_refine_ls_extinction_method none
_refine_ls_goodness_of_fit_ref 1.017
_refine_ls_hydrogen_treatment mixed
_refine_ls_matrix_type full
_refine_ls_number_parameters 409
_refine_ls_number_reflns 7079
_refine_ls_number_restraints 4
_refine_ls_restrained_S_all 1.017
_refine_ls_R_factor_all 0.0690
_refine_ls_R_factor_gt 0.0365
_refine_ls_shift/su_max 0.002
_refine_ls_shift/su_mean 0.000
_refine_ls_structure_factor_coef Fsqd
_refine_ls_weighting_details 'w=1/[\s^2^(Fo^2^)+(0.0402P)^2^] where P=(Fo^2^+2Fc^2^)/3'
_refine_ls_weighting_scheme calc
_refine_ls_wR_factor_gt 0.0774
_refine_ls_wR_factor_ref 0.0842
_reflns_number_gt 4641
_reflns_number_total 7079
_reflns_threshold_expression 'I > 2\s(I)'
_cod_data_source_file hb8034sup1.cif
_cod_data_source_block 4
_cod_depositor_comments 'Adding full bibliography for 2244163--2244173.cif.'
_cod_original_sg_symbol_H-M 'P 21/c'
_cod_database_code 2244165
_cod_database_fobs_code 2244165
_shelx_space_group_comment
;
The symmetry employed for this shelxl refinement is uniquely defined
by the following loop, which should always be used as a source of
symmetry information in preference to the above space-group names.
They are only intended as comments.
;
_shelx_estimated_absorpt_t_min 0.454
_shelx_estimated_absorpt_t_max 0.509

loop_
_space_group_symop_operation_xyz
'x, y, z'
'-x, y+1/2, -z+1/2'
'-x, -y, -z'
'x, -y-1/2, z-1/2'

loop_
_atom_site_type_symbol
_atom_site_label
_atom_site_fract_x
_atom_site_fract_y
_atom_site_fract_z
_atom_site_U_iso_or_equiv
_atom_site_adp_type
_atom_site_calc_flag
_atom_site_occupancy
_atom_site_disorder_assembly
_atom_site_disorder_group
C C1 0.6237(3) 0.57603(14) 0.0843(2) 0.0363(8) Uani d 1 . .
C C2 0.4969(3) 0.58795(15) 0.0505(3) 0.0431(9) Uani d 1 . .
H H2 0.437868 0.568638 0.079160 0.052 Uiso calc 1 . .
C C3 0.4565(4) 0.62827(17) -0.0255(3) 0.0535(10) Uani d 1 . .
H H3 0.370693 0.635548 -0.047848 0.064 Uiso calc 1 . .
C C4 0.5422(4) 0.65774(17) -0.0684(3) 0.0587(11) Uani d 1 . .
H H4 0.514944 0.685086 -0.119018 0.070 Uiso calc 1 . .
C C5 0.6689(4) 0.64613(17) -0.0351(3) 0.0578(11) Uani d 1 . .
H H5 0.727710 0.665869 -0.063350 0.069 Uiso calc 1 . .
C C6 0.7087(3) 0.60578(16) 0.0390(3) 0.0488(9) Uani d 1 . .
H H6 0.794547 0.598015 0.059728 0.059 Uiso calc 1 . .
C C7 0.5780(3) 0.49980(14) 0.1955(2) 0.0399(8) Uani d 1 . .
H H7A 0.522273 0.482727 0.136209 0.048 Uiso calc 1 . .
H H7B 0.527435 0.523672 0.230538 0.048 Uiso calc 1 . .
C C8 0.6407(3) 0.45316(15) 0.2676(3) 0.0461(9) Uani d 1 . .
H H8A 0.576921 0.431322 0.291939 0.055 Uiso calc 1 . .
H H8B 0.685619 0.427387 0.231077 0.055 Uiso calc 1 . .
C C9 0.8241(3) 0.51415(16) 0.3220(3) 0.0506(10) Uani d 1 . .
H H9A 0.875290 0.490380 0.287377 0.061 Uiso calc 1 . .
H H9B 0.879334 0.531571 0.381165 0.061 Uiso calc 1 . .
C C10 0.7615(3) 0.56009(15) 0.2497(3) 0.0437(9) Uani d 1 . .
H H10A 0.716702 0.586020 0.286126 0.052 Uiso calc 1 . .
H H10B 0.825224 0.581826 0.225187 0.052 Uiso calc 1 . .
C C11 0.1383(3) 0.57882(14) 0.0931(3) 0.0378(8) Uani d 1 . .
C C12 0.0736(3) 0.62745(16) 0.1107(3) 0.0500(10) Uani d 1 . .
H H12 0.060684 0.634674 0.176404 0.060 Uiso calc 1 . .
C C13 0.0276(4) 0.66576(16) 0.0312(3) 0.0604(11) Uani d 1 . .
H H13 -0.014418 0.698638 0.044310 0.072 Uiso calc 1 . .
C C14 0.0443(4) 0.65500(19) -0.0669(3) 0.0609(12) Uani d 1 . .
H H14 0.012708 0.680304 -0.120126 0.073 Uiso calc 1 . .
C C15 0.1071(3) 0.60727(17) -0.0854(3) 0.0519(10) Uani d 1 . .
H H15 0.117968 0.600061 -0.151708 0.062 Uiso calc 1 . .
C C16 0.1549(3) 0.56928(15) -0.0072(3) 0.0435(9) Uani d 1 . .
H H16 0.198547 0.537080 -0.021249 0.052 Uiso calc 1 . .
C C17 0.1510(4) 0.48047(15) 0.1505(3) 0.0540(10) Uani d 1 . .
H H17A 0.154730 0.470809 0.080323 0.065 Uiso calc 1 . .
H H17B 0.064339 0.476153 0.157480 0.065 Uiso calc 1 . .
C C18 0.2346(4) 0.44063(16) 0.2238(3) 0.0516(10) Uani d 1 . .
H H18A 0.203871 0.401837 0.210497 0.062 Uiso calc 1 . .
H H18B 0.319385 0.442244 0.211451 0.062 Uiso calc 1 . .
C C19 0.1817(3) 0.55429(15) 0.2758(3) 0.0441(9) Uani d 1 . .
H H19A 0.094917 0.550003 0.282589 0.053 Uiso calc 1 . .
H H19B 0.206022 0.593865 0.289794 0.053 Uiso calc 1 . .
C C20 0.2659(3) 0.51623(15) 0.3526(3) 0.0480(9) Uani d 1 . .
H H20A 0.353238 0.523724 0.350540 0.058 Uiso calc 1 . .
H H20B 0.254904 0.525406 0.421236 0.058 Uiso calc 1 . .
C C21 0.5418(3) 0.35843(13) 0.5875(2) 0.0330(7) Uani d 1 . .
C C22 0.6116(3) 0.31980(14) 0.5442(3) 0.0403(8) Uani d 1 . .
H H22 0.609882 0.321699 0.474075 0.048 Uiso calc 1 . .
C C23 0.6838(3) 0.27831(14) 0.6037(3) 0.0421(9) Uani d 1 . .
H H23 0.730730 0.252638 0.573877 0.050 Uiso calc 1 . .
C C24 0.6857(3) 0.27537(14) 0.7075(3) 0.0378(8) Uani d 1 . .
C C25 0.6173(3) 0.31365(15) 0.7525(3) 0.0422(9) Uani d 1 . .
H H25 0.618742 0.311707 0.822587 0.051 Uiso calc 1 . .
C C26 0.5467(3) 0.35490(15) 0.6916(3) 0.0439(9) Uani d 1 . .
H H26 0.501084 0.381014 0.721785 0.053 Uiso calc 1 . .
C C27 0.4575(3) 0.40162(15) 0.5219(3) 0.0393(8) Uani d 1 . .
C C28 1.0539(3) 0.35016(13) 0.5371(2) 0.0332(7) Uani d 1 . .
C C29 1.0084(3) 0.32960(15) 0.6197(3) 0.0435(9) Uani d 1 . .
H H29 0.927288 0.339430 0.625776 0.052 Uiso calc 1 . .
C C30 1.0812(3) 0.29473(14) 0.6934(3) 0.0436(9) Uani d 1 . .
H H30 1.050319 0.282046 0.749431 0.052 Uiso calc 1 . .
C C31 1.2002(3) 0.27904(13) 0.6825(3) 0.0365(8) Uani d 1 . .
C C32 1.2455(3) 0.29675(14) 0.5995(3) 0.0411(8) Uani d 1 . .
H H32 1.324481 0.284729 0.591371 0.049 Uiso calc 1 . .
C C33 1.1730(3) 0.33275(14) 0.5275(3) 0.0413(8) Uani d 1 . .
H H33 1.204660 0.345427 0.471774 0.050 Uiso calc 1 . .
C C34 0.9773(3) 0.39127(14) 0.4615(3) 0.0419(9) Uani d 1 . .
I I1 0.78561(3) 0.21027(2) 0.79917(2) 0.05702(10) Uani d 1 . .
I I2 1.31203(3) 0.22704(2) 0.79616(2) 0.05455(10) Uani d 1 . .
N N1 0.6722(2) 0.53483(12) 0.1613(2) 0.0367(7) Uani d 1 . .
N N2 0.7303(3) 0.47858(13) 0.3568(2) 0.0450(8) Uani d 1 . .
H H21N 0.684(3) 0.4978(14) 0.392(2) 0.054 Uiso d 1 . .
H H22N 0.771(3) 0.4508(12) 0.397(2) 0.054 Uiso d 1 . .
N N3 0.1911(2) 0.53973(11) 0.1718(2) 0.0367(7) Uani d 1 . .
N N4 0.2388(3) 0.45488(14) 0.3322(2) 0.0460(8) Uani d 1 . .
H H41N 0.300(3) 0.4353(14) 0.370(2) 0.055 Uiso d 1 . .
H H42N 0.170(2) 0.4466(15) 0.350(3) 0.055 Uiso d 1 . .
O O1 0.4122(2) 0.44040(11) 0.56598(19) 0.0571(7) Uani d 1 . .
O O2 0.4359(2) 0.39436(11) 0.42592(19) 0.0561(7) Uani d 1 . .
O O3 1.0238(2) 0.41261(12) 0.3931(2) 0.0644(8) Uani d 1 . .
O O4 0.8680(2) 0.40136(11) 0.4733(2) 0.0645(8) Uani d 1 . .

loop_
_atom_site_aniso_label
_atom_site_aniso_U_11
_atom_site_aniso_U_22
_atom_site_aniso_U_33
_atom_site_aniso_U_12
_atom_site_aniso_U_13
_atom_site_aniso_U_23
C1 0.043(2) 0.033(2) 0.0308(18) -0.0001(16) 0.0052(16) -0.0052(15)
C2 0.039(2) 0.046(2) 0.041(2) -0.0046(17) 0.0016(17) -0.0035(17)
C3 0.051(2) 0.056(3) 0.047(2) 0.003(2) -0.0029(19) 0.004(2)
C4 0.071(3) 0.055(3) 0.046(2) 0.009(2) 0.004(2) 0.0126(19)
C5 0.059(3) 0.062(3) 0.055(3) -0.001(2) 0.018(2) 0.016(2)
C6 0.045(2) 0.053(2) 0.047(2) 0.0058(19) 0.0084(19) 0.0039(19)
C7 0.039(2) 0.040(2) 0.038(2) -0.0020(16) 0.0033(16) -0.0034(16)
C8 0.049(2) 0.043(2) 0.047(2) -0.0008(18) 0.0116(19) 0.0044(18)
C9 0.051(2) 0.045(2) 0.047(2) -0.0004(19) -0.0076(19) -0.0001(18)
C10 0.045(2) 0.040(2) 0.041(2) -0.0041(17) -0.0035(17) -0.0029(17)
C11 0.0287(18) 0.034(2) 0.045(2) -0.0064(15) -0.0052(16) 0.0021(16)
C12 0.052(2) 0.041(2) 0.052(2) 0.0060(18) -0.0013(19) 0.0017(18)
C13 0.055(3) 0.038(2) 0.079(3) 0.0053(19) -0.007(2) 0.008(2)
C14 0.055(3) 0.056(3) 0.063(3) -0.005(2) -0.006(2) 0.025(2)
C15 0.047(2) 0.055(3) 0.050(2) -0.011(2) 0.0033(19) 0.015(2)
C16 0.038(2) 0.042(2) 0.048(2) -0.0036(16) 0.0020(18) 0.0056(17)
C17 0.068(3) 0.036(2) 0.047(2) -0.0018(19) -0.011(2) 0.0027(17)
C18 0.069(3) 0.035(2) 0.045(2) 0.0006(18) -0.001(2) 0.0045(17)
C19 0.047(2) 0.042(2) 0.040(2) 0.0026(17) 0.0040(18) 0.0009(17)
C20 0.054(2) 0.048(2) 0.037(2) 0.0068(19) -0.0002(18) 0.0008(17)
C21 0.0347(18) 0.0315(19) 0.0323(18) -0.0013(15) 0.0060(15) -0.0008(15)
C22 0.042(2) 0.045(2) 0.0341(19) 0.0010(17) 0.0088(16) -0.0007(16)
C23 0.050(2) 0.035(2) 0.043(2) 0.0115(16) 0.0121(18) -0.0007(16)
C24 0.0397(19) 0.0293(19) 0.0396(19) -0.0034(15) -0.0018(16) 0.0035(15)
C25 0.051(2) 0.045(2) 0.0300(18) 0.0019(18) 0.0073(17) -0.0025(16)
C26 0.049(2) 0.043(2) 0.040(2) 0.0125(17) 0.0076(17) -0.0043(17)
C27 0.037(2) 0.038(2) 0.041(2) 0.0022(16) 0.0039(17) 0.0011(16)
C28 0.0345(18) 0.0255(18) 0.0378(19) -0.0007(15) 0.0040(16) -0.0040(14)
C29 0.040(2) 0.038(2) 0.057(2) 0.0005(17) 0.0202(18) -0.0016(18)
C30 0.056(2) 0.034(2) 0.046(2) 0.0014(18) 0.0232(19) 0.0025(17)
C31 0.049(2) 0.0234(18) 0.0368(19) -0.0023(15) 0.0091(17) -0.0032(14)
C32 0.0384(19) 0.041(2) 0.045(2) 0.0062(16) 0.0121(17) 0.0039(17)
C33 0.047(2) 0.040(2) 0.039(2) 0.0017(17) 0.0147(17) 0.0038(16)
C34 0.043(2) 0.032(2) 0.048(2) -0.0049(16) 0.0022(19) -0.0041(17)
I1 0.0741(2) 0.03693(15) 0.05275(17) 0.00927(12) -0.00227(14) 0.00844(12)
I2 0.07106(19) 0.04819(17) 0.04096(15) 0.00624(13) 0.00451(13) 0.00842(11)
N1 0.0384(16) 0.0353(17) 0.0340(15) -0.0029(13) 0.0024(13) -0.0008(13)
N2 0.055(2) 0.039(2) 0.0394(18) 0.0156(15) 0.0074(16) 0.0050(14)
N3 0.0403(16) 0.0308(16) 0.0344(15) -0.0016(13) -0.0020(13) -0.0011(12)
N4 0.0415(19) 0.050(2) 0.0430(19) 0.0044(16) 0.0021(16) 0.0144(15)
O1 0.0706(18) 0.0487(17) 0.0495(16) 0.0268(14) 0.0076(14) -0.0019(13)
O2 0.0652(18) 0.0619(18) 0.0362(15) 0.0221(14) 0.0001(13) 0.0015(13)
O3 0.0583(18) 0.074(2) 0.0632(18) 0.0164(15) 0.0181(15) 0.0297(16)
O4 0.0441(16) 0.0659(19) 0.085(2) 0.0157(14) 0.0169(15) 0.0297(16)

loop_
_atom_type_symbol
_atom_type_description
_atom_type_scat_dispersion_real
_atom_type_scat_dispersion_imag
_atom_type_scat_source
C C 0.0033 0.0016 'International Tables Vol C Tables 4.2.6.8 and 6.1.1.4'
H H 0.0000 0.0000 'International Tables Vol C Tables 4.2.6.8 and 6.1.1.4'
I I -0.4742 1.8119 'International Tables Vol C Tables 4.2.6.8 and 6.1.1.4'
N N 0.0061 0.0033 'International Tables Vol C Tables 4.2.6.8 and 6.1.1.4'
O O 0.0106 0.0060 'International Tables Vol C Tables 4.2.6.8 and 6.1.1.4'

loop_
_geom_angle_atom_site_label_1
_geom_angle_atom_site_label_2
_geom_angle_atom_site_label_3
_geom_angle_site_symmetry_1
_geom_angle_site_symmetry_3
_geom_angle
_geom_angle_publ_flag
C2 C1 C6 . . 117.7(3) ?
C2 C1 N1 . . 124.0(3) ?
C6 C1 N1 . . 118.3(3) ?
C1 C2 C3 . . 120.8(3) ?
C1 C2 H2 . . 119.6 ?
C3 C2 H2 . . 119.6 ?
C4 C3 C2 . . 120.6(4) ?
C4 C3 H3 . . 119.7 ?
C2 C3 H3 . . 119.7 ?
C3 C4 C5 . . 119.0(4) ?
C3 C4 H4 . . 120.5 ?
C5 C4 H4 . . 120.5 ?
C6 C5 C4 . . 120.4(4) ?
C6 C5 H5 . . 119.8 ?
C4 C5 H5 . . 119.8 ?
C5 C6 C1 . . 121.5(3) ?
C5 C6 H6 . . 119.3 ?
C1 C6 H6 . . 119.3 ?
N1 C7 C8 . . 110.7(3) ?
N1 C7 H7A . . 109.5 ?
C8 C7 H7A . . 109.5 ?
N1 C7 H7B . . 109.5 ?
C8 C7 H7B . . 109.5 ?
H7A C7 H7B . . 108.1 ?
N2 C8 C7 . . 110.1(3) ?
N2 C8 H8A . . 109.6 ?
C7 C8 H8A . . 109.6 ?
N2 C8 H8B . . 109.6 ?
C7 C8 H8B . . 109.6 ?
H8A C8 H8B . . 108.2 ?
N2 C9 C10 . . 111.1(3) ?
N2 C9 H9A . . 109.4 ?
C10 C9 H9A . . 109.4 ?
N2 C9 H9B . . 109.4 ?
C10 C9 H9B . . 109.4 ?
H9A C9 H9B . . 108.0 ?
N1 C10 C9 . . 110.6(3) ?
N1 C10 H10A . . 109.5 ?
C9 C10 H10A . . 109.5 ?
N1 C10 H10B . . 109.5 ?
C9 C10 H10B . . 109.5 ?
H10A C10 H10B . . 108.1 ?
C12 C11 C16 . . 117.8(3) ?
C12 C11 N3 . . 123.1(3) ?
C16 C11 N3 . . 119.1(3) ?
C11 C12 C13 . . 120.8(4) ?
C11 C12 H12 . . 119.6 ?
C13 C12 H12 . . 119.6 ?
C14 C13 C12 . . 120.1(4) ?
C14 C13 H13 . . 119.9 ?
C12 C13 H13 . . 119.9 ?
C15 C14 C13 . . 119.7(4) ?
C15 C14 H14 . . 120.1 ?
C13 C14 H14 . . 120.1 ?
C14 C15 C16 . . 120.9(4) ?
C14 C15 H15 . . 119.5 ?
C16 C15 H15 . . 119.5 ?
C15 C16 C11 . . 120.6(4) ?
C15 C16 H16 . . 119.7 ?
C11 C16 H16 . . 119.7 ?
N3 C17 C18 . . 110.5(3) ?
N3 C17 H17A . . 109.5 ?
C18 C17 H17A . . 109.5 ?
N3 C17 H17B . . 109.5 ?
C18 C17 H17B . . 109.5 ?
H17A C17 H17B . . 108.1 ?
N4 C18 C17 . . 112.4(3) ?
N4 C18 H18A . . 109.1 ?
C17 C18 H18A . . 109.1 ?
N4 C18 H18B . . 109.1 ?
C17 C18 H18B . . 109.1 ?
H18A C18 H18B . . 107.9 ?
N3 C19 C20 . . 110.5(3) ?
N3 C19 H19A . . 109.5 ?
C20 C19 H19A . . 109.5 ?
N3 C19 H19B . . 109.5 ?
C20 C19 H19B . . 109.5 ?
H19A C19 H19B . . 108.1 ?
N4 C20 C19 . . 112.5(3) ?
N4 C20 H20A . . 109.1 ?
C19 C20 H20A . . 109.1 ?
N4 C20 H20B . . 109.1 ?
C19 C20 H20B . . 109.1 ?
H20A C20 H20B . . 107.8 ?
C26 C21 C22 . . 118.3(3) ?
C26 C21 C27 . . 120.6(3) ?
C22 C21 C27 . . 121.0(3) ?
C21 C22 C23 . . 120.9(3) ?
C21 C22 H22 . . 119.5 ?
C23 C22 H22 . . 119.5 ?
C24 C23 C22 . . 119.5(3) ?
C24 C23 H23 . . 120.3 ?
C22 C23 H23 . . 120.3 ?
C23 C24 C25 . . 120.6(3) ?
C23 C24 I1 . . 120.8(2) ?
C25 C24 I1 . . 118.5(3) ?
C24 C25 C26 . . 118.8(3) ?
C24 C25 H25 . . 120.6 ?
C26 C25 H25 . . 120.6 ?
C21 C26 C25 . . 121.8(3) ?
C21 C26 H26 . . 119.1 ?
C25 C26 H26 . . 119.1 ?
O1 C27 O2 . . 125.0(3) ?
O1 C27 C21 . . 118.0(3) ?
O2 C27 C21 . . 116.9(3) ?
C29 C28 C33 . . 118.1(3) ?
C29 C28 C34 . . 120.8(3) ?
C33 C28 C34 . . 121.1(3) ?
C30 C29 C28 . . 121.3(3) ?
C30 C29 H29 . . 119.3 ?
C28 C29 H29 . . 119.3 ?
C31 C30 C29 . . 119.1(3) ?
C31 C30 H30 . . 120.5 ?
C29 C30 H30 . . 120.5 ?
C32 C31 C30 . . 120.8(3) ?
C32 C31 I2 . . 120.2(2) ?
C30 C31 I2 . . 119.0(3) ?
C31 C32 C33 . . 119.5(3) ?
C31 C32 H32 . . 120.2 ?
C33 C32 H32 . . 120.2 ?
C32 C33 C28 . . 121.1(3) ?
C32 C33 H33 . . 119.5 ?
C28 C33 H33 . . 119.5 ?
O3 C34 O4 . . 124.4(3) ?
O3 C34 C28 . . 119.7(3) ?
O4 C34 C28 . . 115.9(3) ?
C1 N1 C7 . . 115.5(3) ?
C1 N1 C10 . . 112.3(3) ?
C7 N1 C10 . . 111.1(3) ?
C9 N2 C8 . . 110.8(3) ?
C9 N2 H21N . . 113(2) ?
C8 N2 H21N . . 106(2) ?
C9 N2 H22N . . 108(2) ?
C8 N2 H22N . . 110(2) ?
H21N N2 H22N . . 109(3) ?
C11 N3 C19 . . 116.9(3) ?
C11 N3 C17 . . 114.5(3) ?
C19 N3 C17 . . 109.1(3) ?
C18 N4 C20 . . 111.3(3) ?
C18 N4 H41N . . 108(2) ?
C20 N4 H41N . . 108(2) ?
C18 N4 H42N . . 112(3) ?
C20 N4 H42N . . 109(3) ?
H41N N4 H42N . . 109(3) ?

loop_
_geom_bond_atom_site_label_1
_geom_bond_atom_site_label_2
_geom_bond_site_symmetry_2
_geom_bond_distance
_geom_bond_publ_flag
C1 C2 . 1.380(4) ?
C1 C6 . 1.393(5) ?
C1 N1 . 1.422(4) ?
C2 C3 . 1.383(5) ?
C2 H2 . 0.9300 ?
C3 C4 . 1.376(5) ?
C3 H3 . 0.9300 ?
C4 C5 . 1.377(5) ?
C4 H4 . 0.9300 ?
C5 C6 . 1.367(5) ?
C5 H5 . 0.9300 ?
C6 H6 . 0.9300 ?
C7 N1 . 1.458(4) ?
C7 C8 . 1.514(4) ?
C7 H7A . 0.9700 ?
C7 H7B . 0.9700 ?
C8 N2 . 1.485(4) ?
C8 H8A . 0.9700 ?
C8 H8B . 0.9700 ?
C9 N2 . 1.465(5) ?
C9 C10 . 1.503(5) ?
C9 H9A . 0.9700 ?
C9 H9B . 0.9700 ?
C10 N1 . 1.477(4) ?
C10 H10A . 0.9700 ?
C10 H10B . 0.9700 ?
C11 C12 . 1.384(5) ?
C11 C16 . 1.403(5) ?
C11 N3 . 1.415(4) ?
C12 C13 . 1.394(5) ?
C12 H12 . 0.9300 ?
C13 C14 . 1.378(6) ?
C13 H13 . 0.9300 ?
C14 C15 . 1.358(5) ?
C14 H14 . 0.9300 ?
C15 C16 . 1.381(5) ?
C15 H15 . 0.9300 ?
C16 H16 . 0.9300 ?
C17 N3 . 1.463(4) ?
C17 C18 . 1.503(5) ?
C17 H17A . 0.9700 ?
C17 H17B . 0.9700 ?
C18 N4 . 1.472(4) ?
C18 H18A . 0.9700 ?
C18 H18B . 0.9700 ?
C19 N3 . 1.450(4) ?
C19 C20 . 1.506(5) ?
C19 H19A . 0.9700 ?
C19 H19B . 0.9700 ?
C20 N4 . 1.479(5) ?
C20 H20A . 0.9700 ?
C20 H20B . 0.9700 ?
C21 C26 . 1.377(4) ?
C21 C22 . 1.382(4) ?
C21 C27 . 1.509(4) ?
C22 C23 . 1.384(4) ?
C22 H22 . 0.9300 ?
C23 C24 . 1.378(4) ?
C23 H23 . 0.9300 ?
C24 C25 . 1.380(5) ?
C24 I1 . 2.101(3) ?
C25 C26 . 1.381(4) ?
C25 H25 . 0.9300 ?
C26 H26 . 0.9300 ?
C27 O1 . 1.238(4) ?
C27 O2 . 1.258(4) ?
C28 C29 . 1.385(4) ?
C28 C33 . 1.387(4) ?
C28 C34 . 1.506(5) ?
C29 C30 . 1.384(5) ?
C29 H29 . 0.9300 ?
C30 C31 . 1.380(5) ?
C30 H30 . 0.9300 ?
C31 C32 . 1.366(4) ?
C31 I2 . 2.109(3) ?
C32 C33 . 1.386(4) ?
C32 H32 . 0.9300 ?
C33 H33 . 0.9300 ?
C34 O3 . 1.237(4) ?
C34 O4 . 1.253(4) ?
N2 H21N . 0.877(18) ?
N2 H22N . 0.897(18) ?
N4 H41N . 0.869(18) ?
N4 H42N . 0.851(18) ?

loop_
_geom_hbond_atom_site_label_D
_geom_hbond_atom_site_label_H
_geom_hbond_atom_site_label_A
_geom_hbond_site_symmetry_A
_geom_hbond_distance_DH
_geom_hbond_distance_HA
_geom_hbond_distance_DA
_geom_hbond_angle_DHA
_geom_hbond_publ_flag
C9 H9A O3 . 0.97 2.63 3.218(4) 119.4 yes
N2 H21N O1 3_666 0.877(18) 1.94(2) 2.780(4) 160(3) yes
N2 H22N O4 . 0.897(18) 1.735(19) 2.627(4) 173(3) yes
N4 H41N O1 . 0.869(18) 2.63(3) 3.285(4) 133(3) yes
N4 H41N O2 . 0.869(18) 1.784(19) 2.643(4) 169(3) yes
N4 H42N O3 1_455 0.851(18) 1.97(2) 2.809(4) 169(4) yes

loop_
_geom_torsion_atom_site_label_1
_geom_torsion_atom_site_label_2
_geom_torsion_atom_site_label_3
_geom_torsion_atom_site_label_4
_geom_torsion_site_symmetry_1
_geom_torsion_site_symmetry_2
_geom_torsion_site_symmetry_3
_geom_torsion_site_symmetry_4
_geom_torsion
_geom_torsion_publ_flag
C6 C1 C2 C3 . . . . -0.2(5) ?
N1 C1 C2 C3 . . . . -179.4(3) ?
C1 C2 C3 C4 . . . . -0.6(6) ?
C2 C3 C4 C5 . . . . 0.6(6) ?
C3 C4 C5 C6 . . . . 0.2(6) ?
C4 C5 C6 C1 . . . . -1.1(6) ?
C2 C1 C6 C5 . . . . 1.1(5) ?
N1 C1 C6 C5 . . . . -179.7(3) ?
N1 C7 C8 N2 . . . . 56.9(4) ?
N2 C9 C10 N1 . . . . -56.4(4) ?
C16 C11 C12 C13 . . . . -0.5(5) ?
N3 C11 C12 C13 . . . . 177.5(3) ?
C11 C12 C13 C14 . . . . 1.1(6) ?
C12 C13 C14 C15 . . . . -0.8(6) ?
C13 C14 C15 C16 . . . . -0.2(6) ?
C14 C15 C16 C11 . . . . 0.8(5) ?
C12 C11 C16 C15 . . . . -0.5(5) ?
N3 C11 C16 C15 . . . . -178.5(3) ?
N3 C17 C18 N4 . . . . 56.1(4) ?
N3 C19 C20 N4 . . . . -55.9(4) ?
C26 C21 C22 C23 . . . . 0.4(5) ?
C27 C21 C22 C23 . . . . -176.6(3) ?
C21 C22 C23 C24 . . . . 0.3(5) ?
C22 C23 C24 C25 . . . . -0.6(5) ?
C22 C23 C24 I1 . . . . 176.5(2) ?
C23 C24 C25 C26 . . . . 0.2(5) ?
I1 C24 C25 C26 . . . . -177.0(3) ?
C22 C21 C26 C25 . . . . -0.9(5) ?
C27 C21 C26 C25 . . . . 176.2(3) ?
C24 C25 C26 C21 . . . . 0.6(5) ?
C26 C21 C27 O1 . . . . 13.6(5) ?
C22 C21 C27 O1 . . . . -169.4(3) ?
C26 C21 C27 O2 . . . . -164.6(3) ?
C22 C21 C27 O2 . . . . 12.4(5) ?
C33 C28 C29 C30 . . . . 2.8(5) ?
C34 C28 C29 C30 . . . . -175.8(3) ?
C28 C29 C30 C31 . . . . -1.7(5) ?
C29 C30 C31 C32 . . . . -1.0(5) ?
C29 C30 C31 I2 . . . . 179.0(3) ?
C30 C31 C32 C33 . . . . 2.6(5) ?
I2 C31 C32 C33 . . . . -177.5(3) ?
C31 C32 C33 C28 . . . . -1.4(5) ?
C29 C28 C33 C32 . . . . -1.3(5) ?
C34 C28 C33 C32 . . . . 177.3(3) ?
C29 C28 C34 O3 . . . . 174.3(3) ?
C33 C28 C34 O3 . . . . -4.3(5) ?
C29 C28 C34 O4 . . . . -5.8(5) ?
C33 C28 C34 O4 . . . . 175.6(3) ?
C2 C1 N1 C7 . . . . 7.2(4) ?
C6 C1 N1 C7 . . . . -172.0(3) ?
C2 C1 N1 C10 . . . . -121.7(3) ?
C6 C1 N1 C10 . . . . 59.2(4) ?
C8 C7 N1 C1 . . . . 173.3(3) ?
C8 C7 N1 C10 . . . . -57.3(3) ?
C9 C10 N1 C1 . . . . -172.1(3) ?
C9 C10 N1 C7 . . . . 56.8(4) ?
C10 C9 N2 C8 . . . . 56.7(4) ?
C7 C8 N2 C9 . . . . -56.5(4) ?
C12 C11 N3 C19 . . . . -3.6(5) ?
C16 C11 N3 C19 . . . . 174.3(3) ?
C12 C11 N3 C17 . . . . 125.8(4) ?
C16 C11 N3 C17 . . . . -56.2(4) ?
C20 C19 N3 C11 . . . . -167.4(3) ?
C20 C19 N3 C17 . . . . 60.7(4) ?
C18 C17 N3 C11 . . . . 165.9(3) ?
C18 C17 N3 C19 . . . . -60.9(4) ?
C17 C18 N4 C20 . . . . -50.0(4) ?
C19 C20 N4 C18 . . . . 49.9(4) ?
